data_2209836
loop_
_publ_author_name
'Benites, Maria Del Rosario'
'Watkins, Steven F. '
'Fronczek, Frank R. '

_publ_section_title
;
 4-[2-(9-Anthryl)-2-hydroxyethyl]-4'-methyl-<i>trans</i>-2,2'-bipyridine:
 a ligand with 2,2'-bipyridine and anthracene subunits
;
_journal_coeditor_code FL2033
_journal_issue 8
_journal_name_full 'Acta Crystallographica Section E'
_journal_page_first o3147
_journal_page_last o3148
_journal_paper_doi 10.1107/S1600536806024585
_journal_volume 62
_journal_year 2006
_chemical_formula_iupac 'C27 H22 N2 O'
_chemical_formula_moiety 'C27 H22 N2 O'
_chemical_formula_sum 'C27 H22 N2 O'
_chemical_formula_weight 390.47
_chemical_name_systematic
;
4-[2-(9-anthryl)-2-hydroxyethyl]-4'-methyl-trans-2,2'-bipyridine
;
_space_group_IT_number 2
_symmetry_cell_setting triclinic
_symmetry_space_group_name_Hall '-P 1'
_symmetry_space_group_name_H-M 'P -1'
_atom_sites_solution_hydrogens geom
_atom_sites_solution_primary direct
_atom_sites_solution_secondary difmap
_audit_creation_method SHELXL-97
_cell_angle_alpha 82.102(9)
_cell_angle_beta 73.795(10)
_cell_angle_gamma 87.186(11)
_cell_formula_units_Z 2
_cell_length_a 7.4985(10)
_cell_length_b 10.505(2)
_cell_length_c 12.782(2)
_cell_measurement_reflns_used 8063
_cell_measurement_temperature 110
_cell_measurement_theta_max 36.3
_cell_measurement_theta_min 2.5
_cell_volume 957.6(3)
_computing_cell_refinement 'SCALEPACK (Otwinowski & Minor, 1997)'
_computing_data_collection 'COLLECT (Nonius, 2000)'
_computing_data_reduction 'SCALEPACK and DENZO (Otwinowski & Minor, 1997)'
_computing_molecular_graphics 'ORTEP-3 for Windows (Farrugia, 1997)'
_computing_publication_material SHELXL97
_computing_structure_refinement 'SHELXL97 (Sheldrick, 1997)'
_computing_structure_solution 'SIR97 (Altomare <i>et al.</i>,  1999)'
_diffrn_ambient_temperature 110
_diffrn_measured_fraction_theta_full 0.997
_diffrn_measured_fraction_theta_max 0.983
_diffrn_measurement_device 'Nonius KappaCCD (with Oxford Cryostream)'
_diffrn_measurement_method '\w scans with \k offsets'
_diffrn_radiation_monochromator graphite
_diffrn_radiation_source 'fine-focus sealed tube'
_diffrn_radiation_type MoK\a
_diffrn_radiation_wavelength 0.71073
_diffrn_reflns_av_R_equivalents 0.039
_diffrn_reflns_av_sigmaI/netI 0.0558
_diffrn_reflns_limit_h_max 12
_diffrn_reflns_limit_h_min -12
_diffrn_reflns_limit_k_max 17
_diffrn_reflns_limit_k_min -17
_diffrn_reflns_limit_l_max 21
_diffrn_reflns_limit_l_min -21
_diffrn_reflns_number 31964
_diffrn_reflns_theta_full 25.0
_diffrn_reflns_theta_max 36.3
_diffrn_reflns_theta_min 2.7
_diffrn_standards_decay_% <2
_diffrn_standards_number 0
_exptl_absorpt_coefficient_mu 0.083
_exptl_absorpt_correction_type none
_exptl_crystal_colour yellow
_exptl_crystal_density_diffrn 1.354
_exptl_crystal_density_method 'not measured'
_exptl_crystal_description parallelepiped
_exptl_crystal_F_000 412
_exptl_crystal_size_max 0.35
_exptl_crystal_size_mid 0.27
_exptl_crystal_size_min 0.25
_refine_diff_density_max 0.46
_refine_diff_density_min -0.32
_refine_ls_extinction_method none
_refine_ls_goodness_of_fit_ref 1.037
_refine_ls_hydrogen_treatment mixed
_refine_ls_matrix_type full
_refine_ls_number_parameters 276
_refine_ls_number_reflns 9108
_refine_ls_number_restraints 0
_refine_ls_restrained_S_all 1.037
_refine_ls_R_factor_all 0.087
_refine_ls_R_factor_gt 0.054
_refine_ls_shift/su_max 0.000
_refine_ls_shift/su_mean 0.000
_refine_ls_structure_factor_coef Fsqd
_refine_ls_weighting_details 'calc w=1/[\s^2^(Fo^2^)+(0.0837P)^2^+0.0951P] where P=(Fo^2^+2Fc^2^)/3'
_refine_ls_weighting_scheme calc
_refine_ls_wR_factor_gt 0.138
_refine_ls_wR_factor_ref 0.157
_reflns_number_gt 6314
_reflns_number_total 9108
_reflns_threshold_expression I>2\s(I)
_cod_data_source_file fl2033.cif
_cod_data_source_block I
_cod_depositor_comments
;
The following automatic conversions were performed:
'_symmetry_cell_setting' value 'Triclinic' changed to 'triclinic'
according to '/home/saulius/struct/CIF-dictionaries/cif_core.dic'
dictionary named 'cif_core.dic' version 2.4.1 from 2010-06-29.

Automatic conversion script
Id: cif_fix_enum 1527 2010-12-29 10:47:43Z saulius 

The following automatic conversions were performed:

'_symmetry_cell_setting' value 'Triclinic' changed to 'triclinic'
according to /home/saulius/struct/CIF-dictionaries/cif_core.dic
dictionary named 'cif_core.dic' version 2.4.1 from 2010-06-29.

Automatic conversion script
Id: cif_fix_values 1715 2011-07-08 13:25:40Z adriana 
;
_cod_original_sg_symbol_H-M 'P -1          '
_cod_database_code 2209836
_cod_database_fobs_code 2209836

loop_
_symmetry_equiv_pos_as_xyz
'x, y, z'
'-x, -y, -z'

loop_
_atom_site_type_symbol
_atom_site_label
_atom_site_fract_x
_atom_site_fract_y
_atom_site_fract_z
_atom_site_U_iso_or_equiv
_atom_site_adp_type
_atom_site_calc_flag
_atom_site_refinement_flags
_atom_site_occupancy
O O1 0.57858(10) 0.74417(7) 0.47305(5) 0.01755(14) Uani d . 1
H H10H 0.474(2) 0.7515(16) 0.5257(14) 0.047(5) Uiso d . 1
N N1 0.83355(11) 0.47794(8) 0.13962(6) 0.01701(15) Uani d . 1
N N2 0.71596(11) 0.20151(8) 0.34549(6) 0.01598(15) Uani d . 1
C C1 0.67078(12) 0.53384(8) 0.70420(7) 0.01343(15) Uani d . 1
C C2 0.62760(13) 0.41171(9) 0.67940(8) 0.01726(17) Uani d . 1
H H2 0.6209 0.4046 0.6073 0.021 Uiso calc R 1
C C3 0.59592(14) 0.30546(9) 0.75637(9) 0.02141(19) Uani d . 1
H H3 0.5671 0.2264 0.7369 0.026 Uiso calc R 1
C C4 0.60534(14) 0.31104(10) 0.86495(9) 0.0233(2) Uani d . 1
H H4 0.5826 0.2364 0.9177 0.028 Uiso calc R 1
C C5 0.64711(13) 0.42381(10) 0.89309(8) 0.01985(18) Uani d . 1
H H5 0.6547 0.4272 0.9656 0.024 Uiso calc R 1
C C6 0.67977(12) 0.53745(9) 0.81510(7) 0.01566(16) Uani d . 1
C C7 0.71788(13) 0.65270(9) 0.84612(7) 0.01699(17) Uani d . 1
H H7 0.7216 0.6549 0.9195 0.020 Uiso calc R 1
C C8 0.75078(12) 0.76500(9) 0.77205(7) 0.01518(16) Uani d . 1
C C9 0.78927(14) 0.88227(10) 0.80563(8) 0.02023(18) Uani d . 1
H H9 0.7916 0.8833 0.8794 0.024 Uiso calc R 1
C C10 0.82283(14) 0.99293(10) 0.73402(9) 0.02203(19) Uani d . 1
H H10 0.8468 1.0704 0.7580 0.026 Uiso calc R 1
C C11 0.82156(14) 0.99121(10) 0.62329(9) 0.02051(18) Uani d . 1
H H11 0.8455 1.0681 0.5732 0.025 Uiso calc R 1
C C12 0.78641(13) 0.88049(9) 0.58788(8) 0.01702(17) Uani d . 1
H H12 0.7884 0.8819 0.5131 0.020 Uiso calc R 1
C C13 0.74674(12) 0.76252(8) 0.66036(7) 0.01341(15) Uani d . 1
C C14 0.70314(12) 0.64729(8) 0.62737(7) 0.01275(15) Uani d . 1
C C15 0.68789(12) 0.64234(8) 0.51117(7) 0.01378(15) Uani d . 1
H H15 0.6261 0.5598 0.5122 0.017 Uiso calc R 1
C C16 0.87743(12) 0.64280(9) 0.42399(7) 0.01517(16) Uani d . 1
H H16A 0.9226 0.7321 0.4021 0.018 Uiso calc R 1
H H16B 0.9684 0.5922 0.4563 0.018 Uiso calc R 1
C C17 0.86530(12) 0.58701(8) 0.32344(7) 0.01355(15) Uani d . 1
C C18 0.89064(13) 0.66007(9) 0.22144(7) 0.01640(16) Uani d . 1
H H18 0.9186 0.7489 0.2119 0.020 Uiso calc R 1
C C19 0.87446(13) 0.60147(9) 0.13310(7) 0.01777(17) Uani d . 1
H H19 0.8938 0.6528 0.0637 0.021 Uiso calc R 1
C C20 0.80909(12) 0.40674(8) 0.23853(7) 0.01336(15) Uani d . 1
C C21 0.82580(12) 0.45716(9) 0.33064(7) 0.01407(15) Uani d . 1
H H21 0.8103 0.4030 0.3984 0.017 Uiso calc R 1
C C22 0.76537(12) 0.26880(8) 0.24455(7) 0.01379(15) Uani d . 1
C C23 0.77490(13) 0.21318(9) 0.15012(7) 0.01669(16) Uani d . 1
H H23 0.8081 0.2636 0.0801 0.020 Uiso calc R 1
C C24 0.73549(14) 0.08297(9) 0.15899(8) 0.01871(17) Uani d . 1
C C25 0.68905(13) 0.01314(9) 0.26327(8) 0.01914(18) Uani d . 1
H H25 0.6644 -0.0762 0.2728 0.023 Uiso calc R 1
C C26 0.67949(13) 0.07631(9) 0.35277(8) 0.01848(17) Uani d . 1
H H26 0.6450 0.0281 0.4238 0.022 Uiso calc R 1
C C27 0.73950(18) 0.01937(11) 0.05988(10) 0.0292(2) Uani d . 1
H H27A 0.7925 -0.0674 0.0676 0.044 Uiso calc R 1
H H27B 0.8158 0.0699 -0.0063 0.044 Uiso calc R 1
H H27C 0.6128 0.0142 0.0537 0.044 Uiso calc R 1

loop_
_atom_site_aniso_label
_atom_site_aniso_U_11
_atom_site_aniso_U_22
_atom_site_aniso_U_33
_atom_site_aniso_U_12
_atom_site_aniso_U_13
_atom_site_aniso_U_23
O1 0.0191(3) 0.0207(3) 0.0134(3) 0.0046(2) -0.0055(2) -0.0034(2)
N1 0.0203(4) 0.0180(4) 0.0127(3) -0.0027(3) -0.0045(3) -0.0011(3)
N2 0.0187(3) 0.0143(3) 0.0143(3) 0.0008(3) -0.0034(3) -0.0023(3)
C1 0.0133(3) 0.0133(3) 0.0139(3) 0.0001(3) -0.0038(3) -0.0021(3)
C2 0.0184(4) 0.0146(4) 0.0197(4) -0.0011(3) -0.0064(3) -0.0028(3)
C3 0.0206(4) 0.0145(4) 0.0281(5) -0.0024(3) -0.0063(4) 0.0005(3)
C4 0.0217(4) 0.0199(4) 0.0242(5) -0.0004(3) -0.0041(4) 0.0061(4)
C5 0.0193(4) 0.0217(4) 0.0158(4) 0.0018(3) -0.0031(3) 0.0026(3)
C6 0.0144(4) 0.0186(4) 0.0133(3) 0.0012(3) -0.0034(3) -0.0010(3)
C7 0.0181(4) 0.0219(4) 0.0118(3) 0.0010(3) -0.0050(3) -0.0036(3)
C8 0.0149(4) 0.0178(4) 0.0144(3) 0.0003(3) -0.0050(3) -0.0056(3)
C9 0.0212(4) 0.0217(4) 0.0211(4) 0.0001(3) -0.0077(3) -0.0103(4)
C10 0.0215(4) 0.0185(4) 0.0288(5) -0.0021(3) -0.0074(4) -0.0105(4)
C11 0.0212(4) 0.0146(4) 0.0252(4) -0.0029(3) -0.0045(4) -0.0039(3)
C12 0.0205(4) 0.0137(4) 0.0166(4) -0.0021(3) -0.0043(3) -0.0022(3)
C13 0.0134(3) 0.0144(4) 0.0131(3) -0.0002(3) -0.0042(3) -0.0031(3)
C14 0.0130(3) 0.0142(4) 0.0116(3) -0.0004(3) -0.0036(3) -0.0028(3)
C15 0.0157(4) 0.0143(4) 0.0120(3) -0.0002(3) -0.0046(3) -0.0023(3)
C16 0.0152(4) 0.0166(4) 0.0145(3) -0.0011(3) -0.0038(3) -0.0051(3)
C17 0.0129(3) 0.0150(4) 0.0131(3) 0.0002(3) -0.0030(3) -0.0041(3)
C18 0.0179(4) 0.0143(4) 0.0165(4) -0.0020(3) -0.0041(3) -0.0011(3)
C19 0.0219(4) 0.0182(4) 0.0127(3) -0.0032(3) -0.0047(3) 0.0010(3)
C20 0.0137(3) 0.0141(4) 0.0120(3) -0.0002(3) -0.0024(3) -0.0029(3)
C21 0.0160(4) 0.0148(4) 0.0115(3) 0.0001(3) -0.0033(3) -0.0029(3)
C22 0.0144(4) 0.0141(4) 0.0129(3) 0.0005(3) -0.0033(3) -0.0030(3)
C23 0.0193(4) 0.0168(4) 0.0149(4) 0.0000(3) -0.0054(3) -0.0039(3)
C24 0.0202(4) 0.0183(4) 0.0209(4) 0.0015(3) -0.0090(3) -0.0074(3)
C25 0.0201(4) 0.0145(4) 0.0237(4) 0.0000(3) -0.0067(4) -0.0040(3)
C26 0.0199(4) 0.0157(4) 0.0181(4) 0.0002(3) -0.0033(3) -0.0007(3)
C27 0.0446(7) 0.0229(5) 0.0267(5) 0.0006(4) -0.0170(5) -0.0113(4)

loop_
_atom_type_symbol
_atom_type_description
_atom_type_scat_dispersion_real
_atom_type_scat_dispersion_imag
_atom_type_scat_source
C C 0.0033 0.0016 'International Tables Vol C Tables 4.2.6.8 and 6.1.1.4'
H H 0.0000 0.0000 'International Tables Vol C Tables 4.2.6.8 and 6.1.1.4'
N N 0.0061 0.0033 'International Tables Vol C Tables 4.2.6.8 and 6.1.1.4'
O O 0.0106 0.0060 'International Tables Vol C Tables 4.2.6.8 and 6.1.1.4'

loop_
_geom_angle_atom_site_label_1
_geom_angle_atom_site_label_2
_geom_angle_atom_site_label_3
_geom_angle
_geom_angle_publ_flag
C15 O1 H10H 108.3(11) ?
C19 N1 C20 116.74(8) y
C26 N2 C22 117.52(8) y
C14 C1 C2 124.06(8) ?
C14 C1 C6 119.88(8) ?
C2 C1 C6 116.06(8) ?
C3 C2 C1 121.94(9) ?
C3 C2 H2 119.0 ?
C1 C2 H2 119.0 ?
C2 C3 C4 121.13(10) ?
C2 C3 H3 119.4 ?
C4 C3 H3 119.4 ?
C5 C4 C3 119.62(9) ?
C5 C4 H4 120.2 ?
C3 C4 H4 120.2 ?
C4 C5 C6 120.94(9) ?
C4 C5 H5 119.5 ?
C6 C5 H5 119.5 ?
C7 C6 C5 120.13(9) ?
C7 C6 C1 119.56(8) ?
C5 C6 C1 120.30(9) ?
C6 C7 C8 121.53(8) ?
C6 C7 H7 119.2 ?
C8 C7 H7 119.2 ?
C7 C8 C9 120.63(9) ?
C7 C8 C13 119.67(8) ?
C9 C8 C13 119.70(8) ?
C10 C9 C8 121.40(9) ?
C10 C9 H9 119.3 ?
C8 C9 H9 119.3 ?
C9 C10 C11 119.38(9) ?
C9 C10 H10 120.3 ?
C11 C10 H10 120.3 ?
C12 C11 C10 120.91(9) ?
C12 C11 H11 119.5 ?
C10 C11 H11 119.5 ?
C11 C12 C13 121.83(9) ?
C11 C12 H12 119.1 ?
C13 C12 H12 119.1 ?
C14 C13 C12 123.27(8) ?
C14 C13 C8 119.95(8) ?
C12 C13 C8 116.77(8) ?
C13 C14 C1 119.35(8) ?
C13 C14 C15 121.55(8) ?
C1 C14 C15 119.09(8) ?
O1 C15 C14 114.24(7) ?
O1 C15 C16 106.99(7) ?
C14 C15 C16 113.56(7) ?
O1 C15 H15 107.2 ?
C14 C15 H15 107.2 ?
C16 C15 H15 107.2 ?
C17 C16 C15 111.85(7) ?
C17 C16 H16A 109.2 ?
C15 C16 H16A 109.2 ?
C17 C16 H16B 109.2 ?
C15 C16 H16B 109.2 ?
H16A C16 H16B 107.9 ?
C18 C17 C21 117.04(8) ?
C18 C17 C16 122.75(8) ?
C21 C17 C16 120.20(8) ?
C17 C18 C19 119.13(9) ?
C17 C18 H18 120.4 ?
C19 C18 H18 120.4 ?
N1 C19 C18 124.25(9) ?
N1 C19 H19 117.9 ?
C18 C19 H19 117.9 ?
N1 C20 C21 122.71(8) ?
N1 C20 C22 116.26(8) ?
C21 C20 C22 121.03(8) ?
C20 C21 C17 120.10(8) ?
C20 C21 H21 119.9 ?
C17 C21 H21 119.9 ?
N2 C22 C23 122.15(9) ?
N2 C22 C20 116.47(8) ?
C23 C22 C20 121.38(8) ?
C22 C23 C24 119.69(9) ?
C22 C23 H23 120.2 ?
C24 C23 H23 120.2 ?
C25 C24 C23 117.90(9) ?
C25 C24 C27 120.43(9) ?
C23 C24 C27 121.66(9) ?
C26 C25 C24 118.67(9) ?
C26 C25 H25 120.7 ?
C24 C25 H25 120.7 ?
N2 C26 C25 124.03(9) ?
N2 C26 H26 118.0 ?
C25 C26 H26 118.0 ?
C24 C27 H27A 109.5 ?
C24 C27 H27B 109.5 ?
H27A C27 H27B 109.5 ?
C24 C27 H27C 109.5 ?
H27A C27 H27C 109.5 ?
H27B C27 H27C 109.5 ?

loop_
_geom_bond_atom_site_label_1
_geom_bond_atom_site_label_2
_geom_bond_distance
_geom_bond_publ_flag
O1 C15 1.4308(11) y
O1 H10H 0.887(17) ?
N1 C19 1.3342(13) y
N1 C20 1.3474(11) y
N2 C26 1.3419(12) y
N2 C22 1.3453(12) y
C1 C14 1.4204(12) ?
C1 C2 1.4357(13) ?
C1 C6 1.4435(13) ?
C2 C3 1.3652(14) ?
C2 H2 0.9500 ?
C3 C4 1.4185(16) ?
C3 H3 0.9500 ?
C4 C5 1.3592(15) ?
C4 H4 0.9500 ?
C5 C6 1.4298(13) ?
C5 H5 0.9500 ?
C6 C7 1.3906(14) ?
C7 C8 1.3929(13) ?
C7 H7 0.9500 ?
C8 C9 1.4264(13) ?
C8 C13 1.4401(12) ?
C9 C10 1.3639(15) ?
C9 H9 0.9500 ?
C10 C11 1.4206(15) ?
C10 H10 0.9500 ?
C11 C12 1.3670(13) ?
C11 H11 0.9500 ?
C12 C13 1.4316(13) ?
C12 H12 0.9500 ?
C13 C14 1.4163(12) ?
C14 C15 1.5292(12) ?
C15 C16 1.5418(12) ?
C15 H15 1.0000 ?
C16 C17 1.5103(12) ?
C16 H16A 0.9900 ?
C16 H16B 0.9900 ?
C17 C18 1.3878(13) ?
C17 C21 1.3953(13) ?
C18 C19 1.3942(14) ?
C18 H18 0.9500 ?
C19 H19 0.9500 ?
C20 C21 1.3938(12) ?
C20 C22 1.4883(13) y
C21 H21 0.9500 ?
C22 C23 1.3946(13) ?
C23 C24 1.3963(14) ?
C23 H23 0.9500 ?
C24 C25 1.3905(14) ?
C24 C27 1.5038(14) ?
C25 C26 1.3829(14) ?
C25 H25 0.9500 ?
C26 H26 0.9500 ?
C27 H27A 0.9800 ?
C27 H27B 0.9800 ?
C27 H27C 0.9800 ?

loop_
_geom_hbond_atom_site_label_D
_geom_hbond_atom_site_label_H
_geom_hbond_atom_site_label_A
_geom_hbond_site_symmetry_A
_geom_hbond_distance_DH
_geom_hbond_distance_HA
_geom_hbond_distance_DA
_geom_hbond_angle_DHA
O1 H10H N2 2_666 0.887(17) 1.957(17) 2.8221(11) 164.7(16)

loop_
_geom_torsion_atom_site_label_1
_geom_torsion_atom_site_label_2
_geom_torsion_atom_site_label_3
_geom_torsion_atom_site_label_4
_geom_torsion
_geom_torsion_publ_flag
C14 C1 C2 C3 -179.40(9) ?
C6 C1 C2 C3 0.35(13) ?
C1 C2 C3 C4 -0.34(15) ?
C2 C3 C4 C5 -0.19(15) ?
C3 C4 C5 C6 0.69(15) ?
C4 C5 C6 C7 178.43(9) ?
C4 C5 C6 C1 -0.66(14) ?
C14 C1 C6 C7 0.80(13) ?
C2 C1 C6 C7 -178.96(8) ?
C14 C1 C6 C5 179.90(8) ?
C2 C1 C6 C5 0.14(12) ?
C5 C6 C7 C8 179.84(9) ?
C1 C6 C7 C8 -1.06(14) ?
C6 C7 C8 C9 179.88(8) ?
C6 C7 C8 C13 -0.41(14) ?
C7 C8 C9 C10 179.62(9) ?
C13 C8 C9 C10 -0.08(14) ?
C8 C9 C10 C11 -0.72(15) ?
C9 C10 C11 C12 0.29(15) ?
C10 C11 C12 C13 0.98(15) ?
C11 C12 C13 C14 177.64(8) ?
C11 C12 C13 C8 -1.72(13) ?
C7 C8 C13 C14 2.17(13) ?
C9 C8 C13 C14 -178.12(8) ?
C7 C8 C13 C12 -178.44(8) ?
C9 C8 C13 C12 1.27(13) ?
C12 C13 C14 C1 178.25(8) ?
C8 C13 C14 C1 -2.41(13) ?
C12 C13 C14 C15 -2.44(13) ?
C8 C13 C14 C15 176.90(8) ?
C2 C1 C14 C13 -179.32(8) ?
C6 C1 C14 C13 0.94(13) ?
C2 C1 C14 C15 1.35(13) ?
C6 C1 C14 C15 -178.39(7) ?
C13 C14 C15 O1 -47.43(11) y
C1 C14 C15 O1 131.89(8) ?
C13 C14 C15 C16 75.67(10) ?
C1 C14 C15 C16 -105.02(9) ?
O1 C15 C16 C17 -75.37(9) ?
C14 C15 C16 C17 157.64(7) y
C15 C16 C17 C18 113.08(10) ?
C15 C16 C17 C21 -66.41(10) y
C21 C17 C18 C19 0.42(13) ?
C16 C17 C18 C19 -179.09(8) ?
C20 N1 C19 C18 -0.83(14) ?
C17 C18 C19 N1 0.77(15) ?
C19 N1 C20 C21 -0.31(13) ?
C19 N1 C20 C22 -179.42(8) ?
N1 C20 C21 C17 1.48(13) ?
C22 C20 C21 C17 -179.45(8) ?
C18 C17 C21 C20 -1.47(13) ?
C16 C17 C21 C20 178.05(8) ?
C26 N2 C22 C23 1.51(13) ?
C26 N2 C22 C20 -178.70(8) ?
N1 C20 C22 N2 -171.21(8) y
C21 C20 C22 N2 9.66(13) ?
N1 C20 C22 C23 8.58(13) ?
C21 C20 C22 C23 -170.54(8) ?
N2 C22 C23 C24 -1.15(14) ?
C20 C22 C23 C24 179.06(8) ?
C22 C23 C24 C25 -0.48(14) ?
C22 C23 C24 C27 178.54(9) ?
C23 C24 C25 C26 1.65(14) ?
C27 C24 C25 C26 -177.38(9) ?
C22 N2 C26 C25 -0.24(14) ?
C24 C25 C26 N2 -1.36(15) ?
